data_2023485
loop_
_publ_author_name
'Kumaravel, R.'
'Stoeckli-Evans, Helen'
'Subashini, A.'
'Shankar, M. G.'
'Ku&#x10d;er&#xe1;kov&#xe1;, Monika'
'Du&#x161;ek, Michal'
'Crochet, Aur&#xe9;lien'
'Ramamurthi, K.'

_publ_section_title
;
 Structure of
 (<i>E</i>)-4-amino-5-{[(1,5-dimethyl-3-oxo-2-phenyl-2,3-di-hydro-1<i>H</i>-pyrazol-4-yl)imino]-meth-yl}-1-methyl-2-phenyl-2,3-di-hydro-1<i>H</i>-pyrazol-3-one:
 aerial oxidation of 4-amino-anti-pyrine in di-methyl-formamide.
;
_journal_coeditor_code HB8135
_journal_issue 'Pt 5'
_journal_name_full 'Acta crystallographica. Section E, Crystallographic communications'
_journal_page_first 438
_journal_page_last 443
_journal_paper_doi 10.1107/S2056989025003676
_journal_volume 81
_journal_year 2025
_chemical_formula_iupac 'C22 H22 N6 O2'
_chemical_formula_moiety 'C22 H22 N6 O2'
_chemical_formula_sum 'C22 H22 N6 O2'
_chemical_formula_weight 402.45
_chemical_name_systematic
(<i>E</i>)-4-Amino-5-{[(1,5-dimethyl-3-oxo-2-phenyl-2,3-dihydro-1<i>H</i>-pyrazol-4-yl)imino]methyl}-1-methyl-2-phenyl-2,3-dihydro-1<i>H</i>-pyrazol-3-one
_space_group_crystal_system monoclinic
_space_group_IT_number 15
_space_group_name_Hall '-C 2yc'
_space_group_name_H-M_alt 'C 1 2/c 1'
_atom_sites_solution_hydrogens mixed
_atom_sites_solution_primary direct
_atom_sites_solution_secondary difmap
_audit_creation_method SHELXL-2019/3
_cell_angle_alpha 90
_cell_angle_beta 106.614(5)
_cell_angle_gamma 90
_cell_formula_units_Z 8
_cell_length_a 20.2393(11)
_cell_length_b 10.6519(8)
_cell_length_c 19.4225(11)
_cell_measurement_reflns_used 2185
_cell_measurement_temperature 95(2)
_cell_measurement_theta_max 73.06
_cell_measurement_theta_min 4.51
_cell_volume 4012.4(4)
_computing_cell_refinement
;
CrysAlisPro (Rigaku OD, 2020)
;
_computing_data_collection
;
CrysAlisPro (Rigaku OD, 2020)
;
_computing_data_reduction
;
CrysAlisPro (Rigaku OD, 2020)
;
_computing_molecular_graphics
;
PLATON (Spek, 2020) and Mercury (Macrae <i>et al.</i>,  2020)
;
_computing_publication_material
;
<i>SHELXL2019/3</i> (Sheldrick, 2015), PLATON (Spek, 2020) and
publcif (Westrip, 2010)
;
_computing_structure_refinement
;
<i>SHELXL2019/3</i> (Sheldrick, 2015)
;
_computing_structure_solution
;
Superflip (Palatinus & Chapuis, 2007;
Jana2020 (Pet\<r\'i\<cek <i>et al.</i>,  2023)
;
_diffrn_ambient_temperature 95(2)
_diffrn_detector 'CCD plate'
_diffrn_detector_area_resol_mean 5.2027
_diffrn_measured_fraction_theta_full 0.995
_diffrn_measured_fraction_theta_max 0.969
_diffrn_measurement_device 'four-circle diffractometer'
_diffrn_measurement_device_type 'SuperNova, Dual, Cu at home/near, AtlasS2'
_diffrn_measurement_method '\w scans'
_diffrn_radiation_monochromator mirror
_diffrn_radiation_type CuK\a
_diffrn_radiation_wavelength 1.54184
_diffrn_reflns_av_R_equivalents 0.0782
_diffrn_reflns_av_unetI/netI 0.0932
_diffrn_reflns_limit_h_max 24
_diffrn_reflns_limit_h_min -20
_diffrn_reflns_limit_k_max 11
_diffrn_reflns_limit_k_min -13
_diffrn_reflns_limit_l_max 24
_diffrn_reflns_limit_l_min -21
_diffrn_reflns_number 11696
_diffrn_reflns_theta_full 67.684
_diffrn_reflns_theta_max 73.371
_diffrn_reflns_theta_min 4.560
_diffrn_source 'micro-focus sealed X-ray tube'
_exptl_absorpt_coefficient_mu 0.725
_exptl_absorpt_correction_T_max 1.000
_exptl_absorpt_correction_T_min 0.489
_exptl_absorpt_correction_type multi-scan
_exptl_absorpt_process_details
;
(CrysAlisPro; Rigaku OD, 2020)
;
_exptl_crystal_colour yellow
_exptl_crystal_density_diffrn 1.332
_exptl_crystal_description block
_exptl_crystal_F_000 1696
_exptl_crystal_size_max 0.111
_exptl_crystal_size_mid 0.059
_exptl_crystal_size_min 0.017
_refine_diff_density_max 0.234
_refine_diff_density_min -0.241
_refine_ls_extinction_method none
_refine_ls_goodness_of_fit_ref 1.090
_refine_ls_hydrogen_treatment mixed
_refine_ls_matrix_type full
_refine_ls_number_parameters 281
_refine_ls_number_reflns 3915
_refine_ls_number_restraints 3
_refine_ls_restrained_S_all 1.100
_refine_ls_R_factor_all 0.0928
_refine_ls_R_factor_gt 0.0576
_refine_ls_shift/su_max 0.000
_refine_ls_shift/su_mean 0.000
_refine_ls_structure_factor_coef Fsqd
_refine_ls_weighting_details 'w=1/[\s^2^(Fo^2^)+(0.0162P)^2^+0.9186P] where P=(Fo^2^+2Fc^2^)/3'
_refine_ls_weighting_scheme calc
_refine_ls_wR_factor_gt 0.1118
_refine_ls_wR_factor_ref 0.1373
_reflns_number_gt 2695
_reflns_number_total 3915
_reflns_threshold_expression 'I > 2\s(I)'
_cod_data_source_file hb8135.cif
_cod_data_source_block I
_cod_depositor_comments 'Adding full bibliography for 2023485.cif.'
_cod_original_sg_symbol_H-M 'C 2/c'
_cod_database_code 2023485
_shelx_space_group_comment
;
The symmetry employed for this shelxl refinement is uniquely defined
by the following loop, which should always be used as a source of
symmetry information in preference to the above space-group names.
They are only intended as comments.
;
_shelx_estimated_absorpt_t_min 0.924
_shelx_estimated_absorpt_t_max 0.988

loop_
_space_group_symop_operation_xyz
'x, y, z'
'-x, y, -z+1/2'
'x+1/2, y+1/2, z'
'-x+1/2, y+1/2, -z+1/2'
'-x, -y, -z'
'x, -y, z-1/2'
'-x+1/2, -y+1/2, -z'
'x+1/2, -y+1/2, z-1/2'

loop_
_atom_site_type_symbol
_atom_site_label
_atom_site_fract_x
_atom_site_fract_y
_atom_site_fract_z
_atom_site_U_iso_or_equiv
_atom_site_adp_type
_atom_site_calc_flag
_atom_site_occupancy
_atom_site_disorder_assembly
_atom_site_disorder_group
O O1 0.26471(10) 0.82349(18) 0.71602(11) 0.0333(5) Uani d 1 . .
O O2 0.48785(10) 0.67524(17) 0.45511(10) 0.0270(4) Uani d 1 . .
N N1 0.28813(11) 0.6763(2) 0.80851(12) 0.0241(5) Uani d 1 . .
N N2 0.32274(11) 0.5621(2) 0.82181(12) 0.0239(5) Uani d 1 . .
N N3 0.36940(11) 0.6519(2) 0.66612(12) 0.0230(4) Uani d 1 . .
N N4 0.37734(11) 0.8631(2) 0.52073(12) 0.0241(5) Uani d 1 . .
N N5 0.41266(11) 0.8324(2) 0.46958(12) 0.0225(5) Uani d 1 . .
N N6 0.45817(12) 0.5646(2) 0.58278(13) 0.0264(5) Uani d 1 . .
H H6AN 0.4389(19) 0.534(4) 0.6156(19) 0.046(10) Uiso d 1 . .
H H6BN 0.4769(18) 0.506(3) 0.5546(18) 0.044(10) Uiso d 1 . .
C C1 0.29526(13) 0.7285(2) 0.74460(15) 0.0252(5) Uani d 1 . .
C C2 0.34215(12) 0.6435(2) 0.72408(14) 0.0220(5) Uani d 1 . .
C C3 0.35728(13) 0.5455(2) 0.77250(14) 0.0234(5) Uani d 1 . .
C C4 0.23438(14) 0.7031(3) 0.84031(14) 0.0258(5) Uani d 1 . .
C C5 0.23232(13) 0.8209(3) 0.86942(15) 0.0269(6) Uani d 1 . .
H H5 0.265495 0.882624 0.867108 0.032 Uiso calc 1 . .
C C6 0.18129(15) 0.8482(3) 0.90208(15) 0.0316(6) Uani d 1 . .
H H6 0.179484 0.929006 0.922122 0.038 Uiso calc 1 . .
C C7 0.13298(14) 0.7580(3) 0.90557(16) 0.0314(6) Uani d 1 . .
H H7 0.098412 0.776905 0.928336 0.038 Uiso calc 1 . .
C C8 0.13510(15) 0.6400(3) 0.87575(17) 0.0352(7) Uani d 1 . .
H H8 0.101978 0.578122 0.878016 0.042 Uiso calc 1 . .
C C9 0.18632(14) 0.6126(3) 0.84232(16) 0.0313(6) Uani d 1 . .
H H9 0.187874 0.532522 0.821286 0.038 Uiso calc 1 . .
C C10 0.34044(15) 0.5069(3) 0.89333(14) 0.0300(6) Uani d 1 . .
H H10A 0.306959 0.534045 0.918095 0.045 Uiso calc 0.5 . .
H H10B 0.339565 0.415177 0.889350 0.045 Uiso calc 0.5 . .
H H10C 0.386706 0.534382 0.920692 0.045 Uiso calc 0.5 . .
H H10D 0.381861 0.455024 0.900663 0.045 Uiso calc 0.5 . .
H H10E 0.349255 0.573892 0.929408 0.045 Uiso calc 0.5 . .
H H10F 0.302114 0.454687 0.898065 0.045 Uiso calc 0.5 . .
C C11 0.40348(15) 0.4365(3) 0.77530(15) 0.0290(6) Uani d 1 . .
H H11A 0.427737 0.446143 0.738586 0.043 Uiso calc 1 . .
H H11B 0.376096 0.359208 0.766291 0.043 Uiso calc 1 . .
H H11C 0.437139 0.432114 0.822884 0.043 Uiso calc 1 . .
C C12 0.35777(13) 0.7508(2) 0.62549(14) 0.0222(5) Uani d 1 . .
H H12 0.330612 0.818076 0.634577 0.027 Uiso calc 1 . .
C C13 0.38717(13) 0.7557(2) 0.56620(14) 0.0237(5) Uani d 1 . .
C C14 0.42913(13) 0.6708(2) 0.54780(13) 0.0212(5) Uani d 1 . .
C C15 0.44761(13) 0.7201(2) 0.48601(14) 0.0236(5) Uani d 1 . .
C C16 0.42297(13) 0.9285(2) 0.42269(14) 0.0239(5) Uani d 1 . .
C C17 0.43325(16) 0.8949(3) 0.35769(15) 0.0341(6) Uani d 1 . .
H H17 0.433488 0.809000 0.344528 0.041 Uiso calc 1 . .
C C18 0.44319(18) 0.9885(3) 0.31212(17) 0.0408(7) Uani d 1 . .
H H18 0.450361 0.966070 0.267463 0.049 Uiso calc 1 . .
C C19 0.44287(15) 1.1135(3) 0.33029(17) 0.0343(7) Uani d 1 . .
H H19 0.450448 1.176686 0.298891 0.041 Uiso calc 1 . .
C C20 0.43135(14) 1.1456(3) 0.39494(15) 0.0283(6) Uani d 1 . .
H H20 0.429285 1.231722 0.406967 0.034 Uiso calc 1 . .
C C21 0.42279(13) 1.0542(2) 0.44233(14) 0.0252(5) Uani d 1 . .
H H21 0.416884 1.076869 0.487512 0.030 Uiso calc 1 . .
C C22 0.30443(14) 0.8929(3) 0.48461(18) 0.0376(7) Uani d 1 . .
H H22A 0.279979 0.907024 0.520799 0.056 Uiso calc 1 . .
H H22B 0.283073 0.822685 0.453602 0.056 Uiso calc 1 . .
H H22C 0.301822 0.968835 0.455445 0.056 Uiso calc 1 . .

loop_
_atom_site_aniso_label
_atom_site_aniso_U_11
_atom_site_aniso_U_22
_atom_site_aniso_U_33
_atom_site_aniso_U_12
_atom_site_aniso_U_13
_atom_site_aniso_U_23
O1 0.0366(11) 0.0269(10) 0.0438(12) 0.0139(8) 0.0232(9) 0.0129(9)
O2 0.0314(10) 0.0231(9) 0.0313(10) 0.0013(7) 0.0166(8) -0.0011(7)
N1 0.0262(11) 0.0212(10) 0.0297(12) 0.0040(8) 0.0158(9) 0.0056(9)
N2 0.0259(11) 0.0212(10) 0.0268(11) 0.0024(8) 0.0112(9) 0.0030(9)
N3 0.0220(10) 0.0235(10) 0.0257(11) 0.0008(8) 0.0104(9) 0.0009(9)
N4 0.0247(11) 0.0252(11) 0.0271(12) 0.0037(8) 0.0147(9) 0.0036(9)
N5 0.0257(11) 0.0219(10) 0.0229(11) 0.0015(8) 0.0117(9) 0.0014(8)
N6 0.0336(12) 0.0194(11) 0.0300(13) 0.0049(9) 0.0150(10) 0.0034(9)
C1 0.0249(13) 0.0262(13) 0.0279(13) 0.0016(10) 0.0131(11) 0.0021(11)
C2 0.0205(12) 0.0208(11) 0.0276(13) 0.0023(9) 0.0113(10) 0.0024(10)
C3 0.0234(12) 0.0233(12) 0.0242(13) 0.0000(10) 0.0082(10) -0.0012(10)
C4 0.0272(13) 0.0274(13) 0.0258(13) 0.0016(10) 0.0126(11) 0.0014(11)
C5 0.0231(13) 0.0290(14) 0.0306(14) -0.0025(10) 0.0108(11) -0.0052(11)
C6 0.0340(15) 0.0327(15) 0.0297(15) 0.0031(12) 0.0117(12) -0.0034(12)
C7 0.0304(14) 0.0352(15) 0.0350(15) 0.0070(12) 0.0194(12) 0.0056(12)
C8 0.0344(16) 0.0348(15) 0.0440(18) -0.0013(12) 0.0237(14) 0.0041(13)
C9 0.0316(14) 0.0259(13) 0.0420(17) 0.0008(11) 0.0192(13) 0.0010(12)
C10 0.0331(15) 0.0333(15) 0.0265(14) 0.0036(11) 0.0132(12) 0.0065(11)
C11 0.0334(14) 0.0288(14) 0.0264(14) 0.0073(11) 0.0110(11) 0.0005(11)
C12 0.0230(12) 0.0204(12) 0.0260(13) 0.0014(9) 0.0113(10) 0.0006(10)
C13 0.0231(12) 0.0222(12) 0.0273(13) 0.0022(10) 0.0098(10) 0.0028(10)
C14 0.0211(12) 0.0209(12) 0.0228(12) -0.0015(9) 0.0081(10) -0.0019(9)
C15 0.0248(13) 0.0211(12) 0.0269(13) -0.0019(10) 0.0107(10) -0.0018(10)
C16 0.0237(12) 0.0245(13) 0.0246(13) -0.0033(10) 0.0087(10) 0.0021(10)
C17 0.0455(17) 0.0323(15) 0.0263(14) -0.0004(13) 0.0129(13) -0.0022(12)
C18 0.0512(19) 0.0448(18) 0.0308(15) -0.0003(14) 0.0188(14) 0.0052(13)
C19 0.0315(14) 0.0362(15) 0.0371(16) 0.0011(12) 0.0129(12) 0.0131(13)
C20 0.0258(13) 0.0241(13) 0.0343(15) -0.0009(10) 0.0075(11) 0.0060(11)
C21 0.0217(12) 0.0269(13) 0.0260(13) 0.0013(10) 0.0054(11) 0.0016(10)
C22 0.0264(14) 0.0427(17) 0.0475(19) 0.0063(12) 0.0169(13) 0.0162(14)

loop_
_atom_type_symbol
_atom_type_description
_atom_type_scat_dispersion_real
_atom_type_scat_dispersion_imag
_atom_type_scat_source
C C 0.0181 0.0091 'International Tables Vol C Tables 4.2.6.8 and 6.1.1.4'
H H 0.0000 0.0000 'International Tables Vol C Tables 4.2.6.8 and 6.1.1.4'
N N 0.0311 0.0180 'International Tables Vol C Tables 4.2.6.8 and 6.1.1.4'
O O 0.0492 0.0322 'International Tables Vol C Tables 4.2.6.8 and 6.1.1.4'

loop_
_geom_angle_atom_site_label_1
_geom_angle_atom_site_label_2
_geom_angle_atom_site_label_3
_geom_angle_site_symmetry_1
_geom_angle_site_symmetry_3
_geom_angle
_geom_angle_publ_flag
N2 N1 C1 . . 109.7(2) ?
N2 N1 C4 . . 120.1(2) ?
C1 N1 C4 . . 126.0(2) ?
C3 N2 N1 . . 108.5(2) ?
C3 N2 C10 . . 126.1(2) ?
N1 N2 C10 . . 120.3(2) ?
C12 N3 C2 . . 120.0(2) ?
N5 N4 C13 . . 103.86(19) ?
N5 N4 C22 . . 110.6(2) ?
C13 N4 C22 . . 114.3(2) ?
C15 N5 N4 . . 111.5(2) ?
C15 N5 C16 . . 127.7(2) ?
N4 N5 C16 . . 118.5(2) ?
C14 N6 H6AN . . 116(2) ?
C14 N6 H6BN . . 116(2) ?
H6AN N6 H6BN . . 119(3) ?
O1 C1 N1 . . 123.9(2) ?
O1 C1 C2 . . 132.3(3) ?
N1 C1 C2 . . 103.7(2) ?
C3 C2 N3 . . 122.6(2) ?
C3 C2 C1 . . 108.7(2) ?
N3 C2 C1 . . 128.7(2) ?
N2 C3 C2 . . 109.0(2) ?
N2 C3 C11 . . 121.7(2) ?
C2 C3 C11 . . 129.3(3) ?
C9 C4 C5 . . 121.3(3) ?
C9 C4 N1 . . 120.3(2) ?
C5 C4 N1 . . 118.4(2) ?
C4 C5 C6 . . 119.4(3) ?
C4 C5 H5 . . 120.3 ?
C6 C5 H5 . . 120.3 ?
C7 C6 C5 . . 120.3(3) ?
C7 C6 H6 . . 119.8 ?
C5 C6 H6 . . 119.8 ?
C6 C7 C8 . . 120.0(3) ?
C6 C7 H7 . . 120.0 ?
C8 C7 H7 . . 120.0 ?
C7 C8 C9 . . 119.7(3) ?
C7 C8 H8 . . 120.1 ?
C9 C8 H8 . . 120.1 ?
C4 C9 C8 . . 119.3(3) ?
C4 C9 H9 . . 120.4 ?
C8 C9 H9 . . 120.4 ?
N2 C10 H10A . . 109.5 ?
N2 C10 H10B . . 109.5 ?
H10A C10 H10B . . 109.5 ?
N2 C10 H10C . . 109.5 ?
H10A C10 H10C . . 109.5 ?
H10B C10 H10C . . 109.5 ?
H10D C10 H10E . . 109.5 ?
H10D C10 H10F . . 109.5 ?
H10E C10 H10F . . 109.5 ?
C3 C11 H11A . . 109.5 ?
C3 C11 H11B . . 109.5 ?
H11A C11 H11B . . 109.5 ?
C3 C11 H11C . . 109.5 ?
H11A C11 H11C . . 109.5 ?
H11B C11 H11C . . 109.5 ?
N3 C12 C13 . . 118.1(2) ?
N3 C12 H12 . . 120.9 ?
C13 C12 H12 . . 120.9 ?
C14 C13 N4 . . 111.0(2) ?
C14 C13 C12 . . 128.2(2) ?
N4 C13 C12 . . 120.6(2) ?
C13 C14 N6 . . 129.4(3) ?
C13 C14 C15 . . 107.8(2) ?
N6 C14 C15 . . 122.4(2) ?
O2 C15 N5 . . 126.0(2) ?
O2 C15 C14 . . 128.4(2) ?
N5 C15 C14 . . 105.5(2) ?
C17 C16 C21 . . 120.8(3) ?
C17 C16 N5 . . 119.0(2) ?
C21 C16 N5 . . 120.2(2) ?
C16 C17 C18 . . 118.9(3) ?
C16 C17 H17 . . 120.5 ?
C18 C17 H17 . . 120.5 ?
C19 C18 C17 . . 121.3(3) ?
C19 C18 H18 . . 119.3 ?
C17 C18 H18 . . 119.3 ?
C18 C19 C20 . . 119.1(3) ?
C18 C19 H19 . . 120.5 ?
C20 C19 H19 . . 120.5 ?
C19 C20 C21 . . 121.0(3) ?
C19 C20 H20 . . 119.5 ?
C21 C20 H20 . . 119.5 ?
C20 C21 C16 . . 118.9(3) ?
C20 C21 H21 . . 120.5 ?
C16 C21 H21 . . 120.5 ?
N4 C22 H22A . . 109.5 ?
N4 C22 H22B . . 109.5 ?
H22A C22 H22B . . 109.5 ?
N4 C22 H22C . . 109.5 ?
H22A C22 H22C . . 109.5 ?
H22B C22 H22C . . 109.5 ?

loop_
_geom_bond_atom_site_label_1
_geom_bond_atom_site_label_2
_geom_bond_site_symmetry_2
_geom_bond_distance
_geom_bond_publ_flag
O1 C1 . 1.232(3) ?
O2 C15 . 1.237(3) ?
N1 N2 . 1.390(3) ?
N1 C1 . 1.405(3) ?
N1 C4 . 1.425(3) ?
N2 C3 . 1.349(4) ?
N2 C10 . 1.455(3) ?
N3 C12 . 1.297(3) ?
N3 C2 . 1.391(3) ?
N4 N5 . 1.418(3) ?
N4 C13 . 1.424(3) ?
N4 C22 . 1.476(3) ?
N5 C15 . 1.379(3) ?
N5 C16 . 1.425(3) ?
N6 C14 . 1.364(3) ?
N6 H6AN . 0.90(4) ?
N6 H6BN . 0.98(4) ?
C1 C2 . 1.447(4) ?
C2 C3 . 1.379(4) ?
C3 C11 . 1.482(4) ?
C4 C9 . 1.378(4) ?
C4 C5 . 1.382(4) ?
C5 C6 . 1.389(4) ?
C5 H5 . 0.9500 ?
C6 C7 . 1.386(4) ?
C6 H6 . 0.9500 ?
C7 C8 . 1.390(4) ?
C7 H7 . 0.9500 ?
C8 C9 . 1.402(4) ?
C8 H8 . 0.9500 ?
C9 H9 . 0.9500 ?
C10 H10A . 0.9800 ?
C10 H10B . 0.9800 ?
C10 H10C . 0.9800 ?
C10 H10D . 0.9800 ?
C10 H10E . 0.9800 ?
C10 H10F . 0.9800 ?
C11 H11A . 0.9800 ?
C11 H11B . 0.9800 ?
C11 H11C . 0.9800 ?
C12 C13 . 1.441(4) ?
C12 H12 . 0.9500 ?
C13 C14 . 1.357(4) ?
C14 C15 . 1.454(4) ?
C16 C17 . 1.384(4) ?
C16 C21 . 1.393(4) ?
C17 C18 . 1.386(4) ?
C17 H17 . 0.9500 ?
C18 C19 . 1.378(5) ?
C18 H18 . 0.9500 ?
C19 C20 . 1.384(4) ?
C19 H19 . 0.9500 ?
C20 C21 . 1.385(4) ?
C20 H20 . 0.9500 ?
C21 H21 . 0.9500 ?
C22 H22A . 0.9800 ?
C22 H22B . 0.9800 ?
C22 H22C . 0.9800 ?

loop_
_geom_hbond_atom_site_label_D
_geom_hbond_atom_site_label_H
_geom_hbond_atom_site_label_A
_geom_hbond_site_symmetry_A
_geom_hbond_distance_DH
_geom_hbond_distance_HA
_geom_hbond_distance_DA
_geom_hbond_angle_DHA
N6 H6AN N3 . 0.90(4) 2.30(4) 2.894(3) 123(3)
N6 H6BN O2 5_666 0.98(3) 2.09(3) 2.953(3) 147(3)
C7 H7 O2 8_466 0.95 2.49 3.417(4) 165
C10 H10D O2 6_566 0.98 2.52 3.472(4) 164
C12 H12 O1 . 0.95 2.34 3.022(3) 128
C17 H17 O2 . 0.95 2.55 3.013(4) 110
C11 H11B Cg1 6_566 0.98 2.96 3.645(3) 128

loop_
_geom_torsion_atom_site_label_1
_geom_torsion_atom_site_label_2
_geom_torsion_atom_site_label_3
_geom_torsion_atom_site_label_4
_geom_torsion_site_symmetry_1
_geom_torsion_site_symmetry_2
_geom_torsion_site_symmetry_3
_geom_torsion_site_symmetry_4
_geom_torsion
_geom_torsion_publ_flag
C1 N1 N2 C3 . . . . 5.9(3) ?
C4 N1 N2 C3 . . . . 164.2(2) ?
C1 N1 N2 C10 . . . . 162.1(2) ?
C4 N1 N2 C10 . . . . -39.7(3) ?
C13 N4 N5 C15 . . . . -5.6(3) ?
C22 N4 N5 C15 . . . . -128.7(2) ?
C13 N4 N5 C16 . . . . -169.6(2) ?
C22 N4 N5 C16 . . . . 67.3(3) ?
N2 N1 C1 O1 . . . . 173.0(3) ?
C4 N1 C1 O1 . . . . 16.3(4) ?
N2 N1 C1 C2 . . . . -5.3(3) ?
C4 N1 C1 C2 . . . . -162.0(2) ?
C12 N3 C2 C3 . . . . -174.6(2) ?
C12 N3 C2 C1 . . . . 5.8(4) ?
O1 C1 C2 C3 . . . . -175.1(3) ?
N1 C1 C2 C3 . . . . 2.9(3) ?
O1 C1 C2 N3 . . . . 4.5(5) ?
N1 C1 C2 N3 . . . . -177.4(2) ?
N1 N2 C3 C2 . . . . -3.9(3) ?
C10 N2 C3 C2 . . . . -158.3(2) ?
N1 N2 C3 C11 . . . . 175.5(2) ?
C10 N2 C3 C11 . . . . 21.1(4) ?
N3 C2 C3 N2 . . . . -179.1(2) ?
C1 C2 C3 N2 . . . . 0.5(3) ?
N3 C2 C3 C11 . . . . 1.5(4) ?
C1 C2 C3 C11 . . . . -178.9(3) ?
N2 N1 C4 C9 . . . . -42.8(4) ?
C1 N1 C4 C9 . . . . 111.6(3) ?
N2 N1 C4 C5 . . . . 136.5(3) ?
C1 N1 C4 C5 . . . . -69.0(4) ?
C9 C4 C5 C6 . . . . 0.7(4) ?
N1 C4 C5 C6 . . . . -178.6(3) ?
C4 C5 C6 C7 . . . . 0.1(4) ?
C5 C6 C7 C8 . . . . -0.5(4) ?
C6 C7 C8 C9 . . . . 0.1(5) ?
C5 C4 C9 C8 . . . . -1.2(4) ?
N1 C4 C9 C8 . . . . 178.2(3) ?
C7 C8 C9 C4 . . . . 0.7(5) ?
C2 N3 C12 C13 . . . . 179.8(2) ?
N5 N4 C13 C14 . . . . 4.3(3) ?
C22 N4 C13 C14 . . . . 124.9(3) ?
N5 N4 C13 C12 . . . . -179.4(2) ?
C22 N4 C13 C12 . . . . -58.8(3) ?
N3 C12 C13 C14 . . . . -3.0(4) ?
N3 C12 C13 N4 . . . . -178.6(2) ?
N4 C13 C14 N6 . . . . 170.8(3) ?
C12 C13 C14 N6 . . . . -5.2(5) ?
N4 C13 C14 C15 . . . . -1.5(3) ?
C12 C13 C14 C15 . . . . -177.4(3) ?
N4 N5 C15 O2 . . . . -172.9(2) ?
C16 N5 C15 O2 . . . . -10.8(4) ?
N4 N5 C15 C14 . . . . 4.9(3) ?
C16 N5 C15 C14 . . . . 167.0(2) ?
C13 C14 C15 O2 . . . . 175.7(3) ?
N6 C14 C15 O2 . . . . 2.8(4) ?
C13 C14 C15 N5 . . . . -2.0(3) ?
N6 C14 C15 N5 . . . . -174.9(2) ?
C15 N5 C16 C17 . . . . 42.4(4) ?
N4 N5 C16 C17 . . . . -156.5(2) ?
C15 N5 C16 C21 . . . . -137.4(3) ?
N4 N5 C16 C21 . . . . 23.7(3) ?
C21 C16 C17 C18 . . . . -0.2(4) ?
N5 C16 C17 C18 . . . . 179.9(3) ?
C16 C17 C18 C19 . . . . -0.1(5) ?
C17 C18 C19 C20 . . . . -1.0(5) ?
C18 C19 C20 C21 . . . . 2.4(4) ?
C19 C20 C21 C16 . . . . -2.7(4) ?
C17 C16 C21 C20 . . . . 1.6(4) ?
N5 C16 C21 C20 . . . . -178.5(2) ?
